data_4343599
loop_
_publ_author_name
'Burns, J.H.'
'Baybarz, R.D.'

_publ_section_title
;
 Crystal structure of americium sulfate octahydrate
;
_journal_name_full 'Inorganic Chemistry'
_journal_page_first 2233
_journal_page_last 2237
_journal_volume 11
_journal_year 1972
_chemical_formula_sum 'Am2 H16 O20 S3'
_chemical_name_systematic 'Am2 (S O4)3 (H2 O)8'
_space_group_IT_number 15
_symmetry_space_group_name_Hall '-C 2yc'
_symmetry_space_group_name_H-M 'C 1 2/c 1'
_cell_angle_alpha 90
_cell_angle_beta 102.67
_cell_angle_gamma 90
_cell_formula_units_Z 4
_cell_length_a 13.619
_cell_length_b 6.837
_cell_length_c 18.405
_cell_volume 1672.016
_citation_journal_id_ASTM INOCAJ
_cod_data_source_file Burns_INOCAJ_1972_314.cif
_cod_data_source_block H16Am2O20S3
_cod_original_formula_sum 'H16 Am2 O20 S3'
_cod_database_code 4343599

loop_
_symmetry_equiv_pos_as_xyz
x,y,z
-x,y,-z+1/2
-x,-y,-z
x,-y,z-1/2
x+1/2,y+1/2,z
-x+1/2,y+1/2,-z+1/2
-x+1/2,-y+1/2,-z
x+1/2,-y+1/2,z-1/2

loop_
_atom_site_label
_atom_site_type_symbol
_atom_site_fract_x
_atom_site_fract_y
_atom_site_fract_z
_atom_site_occupancy
_atom_site_U_iso_or_equiv
S1 S+6 0.28476 0.03109 0.41113 1 0.0
O10 O-2 0.3483 0.4849 0.4576 1 0.0
O9 O-2 0.2395 -0.0056 0.2044 1 0.0
O3 O-2 0.3568 0.0828 0.4823 1 0.0
O4 O-2 0.3381 0.0321 0.351 1 0.0
O7 O-2 0.0137 0.335 0.3576 1 0.0
S2 S+6 0.5 0.32728 0.25 1 0.0
O8 O-2 0.4619 0.2375 0.0643 1 0.0
O5 O-2 0.2026 0.1754 0.3967 1 0.0
O6 O-2 0.2556 0.337 0.078 1 0.0
O1 O-2 0.4669 0.4497 0.3058 1 0.0
Am1 Am+3 0.3315 0.0244 0.1073 1 0.0
O2 O-2 0.4156 0.204 0.2138 1 0.0
